data_1540950
loop_
_publ_author_name
'Shaked, H.'
'Paulikas, A.P.'
'Faber, J.jr'
'Veal, B.W.'
'Hitterman, R.L.'

_publ_section_title
;
 The site preference of Cu substituted Zn and Ni in YBa2Cu3O7-delta
;
_journal_name_full 'Solid State Communications'
_journal_page_first 445
_journal_page_last 449
_journal_volume 75
_journal_year 1990
_chemical_formula_sum 'Ba2 Cu3 O6.958 Y'
_chemical_name_systematic 'Y Ba2 Cu3 O6.958'
_space_group_IT_number 47
_symmetry_space_group_name_Hall '-P 2 2'
_symmetry_space_group_name_H-M 'P m m m'
_cell_angle_alpha 90
_cell_angle_beta 90
_cell_angle_gamma 90
_cell_formula_units_Z 1
_cell_length_a 3.8273
_cell_length_b 3.8924
_cell_length_c 11.6737
_cell_volume 173.908
_citation_journal_id_ASTM SSCOA4
_cod_data_source_file Shaked_SSCOA4_1990_1440.cif
_cod_data_source_block Ba2Cu3O6.958Y1
_cod_original_cell_volume 173.9076
_cod_original_formula_sum 'Ba2 Cu3 O6.958 Y1'
_cod_database_code 1540950

loop_
_symmetry_equiv_pos_as_xyz
x,y,z
-x,-y,z
x,-y,-z
-x,y,-z
-x,-y,-z
x,y,-z
-x,y,z
x,-y,z

loop_
_atom_site_label
_atom_site_type_symbol
_atom_site_fract_x
_atom_site_fract_y
_atom_site_fract_z
_atom_site_occupancy
_atom_site_U_iso_or_equiv
Ba1 Ba+2 0.5 0.5 0.1843 1 0.0
O5 O-2 0.5 0 0 0.458 0.0
Cu1 Cu+2 0 0 0 1 0.0
Y1 Y+3 0.5 0.5 0.5 1 0.0
Cu2 Cu+2 0 0 0.3556 1 0.0
O3 O-2 0 0.5 0.3789 1 0.0
O4 O-2 0 0 0.1584 1 0.0
O1 O-2 0 0.5 0 0.5 0.0
O2 O-2 0.5 0 0.3773 1 0.0
